data_7019043
loop_
_publ_author_name
'Caballo, Jorge'
'Gonz\'alez-Moreiras, Mariano'
'Mena, Miguel'
'P\'erez-Redondo, Adri\'an'
'Y\'elamos, Carlos'

_publ_section_title
;
 Electrophilic attack on trinuclear titanium imido-nitrido systems
;
_journal_issue 20
_journal_name_full 'Dalton Transactions'
_journal_page_first 6069
_journal_paper_doi 10.1039/c2dt30486d
_journal_volume 41
_journal_year 2012
_chemical_compound_source 'synthesis as described'
_chemical_formula_moiety 'C64 H100 F6 Li2 N8 O6 S2 Ti6'
_chemical_formula_sum 'C64 H100 F6 Li2 N8 O6 S2 Ti6'
_chemical_formula_weight 1556.92
_chemical_name_systematic
;
?
;
_space_group_crystal_system monoclinic
_space_group_IT_number 12
_space_group_name_Hall '-C 2y'
_space_group_name_H-M_alt 'C 1 2/m 1'
_symmetry_space_group_name_Hall '-C 2y'
_symmetry_space_group_name_H-M 'C 1 2/m 1'
_atom_sites_solution_hydrogens geom
_atom_sites_solution_primary direct
_atom_sites_solution_secondary difmap
_audit_conform_dict_location ftp://ftp.iucr.org/pub/cif_core.dic
_audit_conform_dict_name cif_core.dic
_audit_conform_dict_version 2.3
_audit_creation_date 2012-03-16T16:21:17-00:00
_audit_creation_method 'WinGX routine CIF_UPDATE'
_cell_angle_alpha 90
_cell_angle_beta 97.980(10)
_cell_angle_gamma 90
_cell_formula_units_Z 2
_cell_length_a 16.2960(10)
_cell_length_b 19.247(3)
_cell_length_c 11.9240(10)
_cell_measurement_reflns_used 91
_cell_measurement_temperature 200(2)
_cell_measurement_theta_max 27
_cell_measurement_theta_min 3
_cell_measurement_wavelength 0.71073
_cell_volume 3703.7(7)
_computing_cell_refinement 'Dirax/lsq (Duisenberg & Schreurs, 1989-2000)'
_computing_data_collection 'Collect (Bruker AXS BV, 1997-2004)'
_computing_data_reduction 'EvalCCD (Duisenberg & Schreurs 1990-2000)'
_computing_molecular_graphics 'Ortep-3 for Windows (Farrugia, 1997)'
_computing_publication_material 'WinGX publication routines (Farrugia, 1999)'
_computing_structure_refinement 'SHELXL-97 (Sheldrick, 1997)'
_computing_structure_solution 'SHELXS-86 (Sheldrick, 1986)'
_diffrn_ambient_temperature 200(2)
_diffrn_detector 'CCD plate'
_diffrn_detector_area_resol_mean 9
_diffrn_measured_fraction_theta_full 0.998
_diffrn_measured_fraction_theta_max 0.998
_diffrn_measurement_device '95mm CCD camera on \k-goniostat'
_diffrn_measurement_device_type KappaCCD
_diffrn_measurement_method 'CCD rotation images, thick slices'
_diffrn_orient_matrix_type X=UH
_diffrn_orient_matrix_UB_11 0.01
_diffrn_orient_matrix_UB_12 0
_diffrn_orient_matrix_UB_13 0
_diffrn_orient_matrix_UB_21 0
_diffrn_orient_matrix_UB_22 0.01
_diffrn_orient_matrix_UB_23 0
_diffrn_orient_matrix_UB_31 0
_diffrn_orient_matrix_UB_32 0
_diffrn_orient_matrix_UB_33 0.01
_diffrn_radiation_monochromator graphite
_diffrn_radiation_probe x-ray
_diffrn_radiation_type MoK\a
_diffrn_radiation_wavelength 0.71073
_diffrn_reflns_av_R_equivalents 0.0468
_diffrn_reflns_av_unetI/netI 0.0609
_diffrn_reflns_limit_h_max 20
_diffrn_reflns_limit_h_min -21
_diffrn_reflns_limit_k_max 24
_diffrn_reflns_limit_k_min -24
_diffrn_reflns_limit_l_max 15
_diffrn_reflns_limit_l_min 0
_diffrn_reflns_number 36784
_diffrn_reflns_reduction_process
;
Scaled and merged with SORTAV
R.H. Blessing, (1987) Cryst. Rev. 1, 3-58
R.H. Blessing, (1989) J. Appl. Cryst. 22, 396-397
;
_diffrn_reflns_theta_full 27.5
_diffrn_reflns_theta_max 27.5
_diffrn_reflns_theta_min 3.25
_diffrn_source 'Enraf Nonius FR590'
_exptl_absorpt_coefficient_mu 0.739
_exptl_absorpt_correction_T_max 0.902
_exptl_absorpt_correction_T_min 0.795
_exptl_absorpt_correction_type multi-scan
_exptl_absorpt_process_details
;
R.H. Blessing, Acta Cryst. (1995), A51, 33-38
;
_exptl_crystal_colour orange
_exptl_crystal_density_diffrn 1.396
_exptl_crystal_density_method 'not measured'
_exptl_crystal_description prism
_exptl_crystal_F_000 1624
_exptl_crystal_size_max 0.33
_exptl_crystal_size_mid 0.23
_exptl_crystal_size_min 0.22
_refine_diff_density_max 0.665
_refine_diff_density_min -0.5
_refine_diff_density_rms 0.083
_refine_ls_extinction_method none
_refine_ls_goodness_of_fit_ref 1.06
_refine_ls_hydrogen_treatment mixed
_refine_ls_matrix_type full
_refine_ls_number_parameters 250
_refine_ls_number_reflns 4387
_refine_ls_number_restraints 16
_refine_ls_restrained_S_all 1.075
_refine_ls_R_factor_all 0.0787
_refine_ls_R_factor_gt 0.0523
_refine_ls_shift/su_max 0.005
_refine_ls_shift/su_mean 0
_refine_ls_structure_factor_coef Fsqd
_refine_ls_weighting_details 'calc w=1/[\s^2^(Fo^2^)+(0.0748P)^2^+8.1997P] where P=(Fo^2^+2Fc^2^)/3'
_refine_ls_weighting_scheme calc
_refine_ls_wR_factor_gt 0.1407
_refine_ls_wR_factor_ref 0.1568
_reflns_number_gt 3239
_reflns_number_total 4387
_reflns_threshold_expression >2sigma(I)
_cod_data_source_file c2dt30486d.txt
_cod_data_source_block 4
_cod_database_code 7019043

loop_
_space_group_symop_operation_xyz
'x, y, z'
'-x, y, -z'
'x+1/2, y+1/2, z'
'-x+1/2, y+1/2, -z'
'-x, -y, -z'
'x, -y, z'
'-x+1/2, -y+1/2, -z'
'x+1/2, -y+1/2, z'

loop_
_atom_site_label
_atom_site_type_symbol
_atom_site_fract_x
_atom_site_fract_y
_atom_site_fract_z
_atom_site_U_iso_or_equiv
_atom_site_adp_type
_atom_site_occupancy
_atom_site_symmetry_multiplicity
_atom_site_calc_flag
_atom_site_refinement_flags
C1 C 0.0637(3) 0.5 0.3713(6) 0.0570(15) Uani 1 2 d S
H1A H 0.0266 0.5 0.2993 0.085 Uiso 1 2 calc SR
H1B H 0.0535 0.5416 0.4147 0.085 Uiso 0.5 1 calc PR
H1C H 0.0535 0.4584 0.4147 0.085 Uiso 0.5 1 calc PR
C11 C 0.2862(2) 0.36503(17) 0.5001(3) 0.0378(7) Uani 1 1 d .
C12 C 0.30561(19) 0.32722(17) 0.4062(3) 0.0363(7) Uani 1 1 d .
C13 C 0.2314(2) 0.30323(15) 0.3440(3) 0.0339(7) Uani 1 1 d .
C14 C 0.16548(19) 0.32616(16) 0.4003(3) 0.0332(7) Uani 1 1 d .
C15 C 0.1988(2) 0.36422(17) 0.4965(3) 0.0350(7) Uani 1 1 d .
C16 C 0.3482(3) 0.3979(2) 0.5901(4) 0.0572(11) Uani 1 1 d .
H16A H 0.3748 0.3617 0.6403 0.086 Uiso 1 1 calc R
H16B H 0.3197 0.4308 0.6342 0.086 Uiso 1 1 calc R
H16C H 0.3903 0.4225 0.5542 0.086 Uiso 1 1 calc R
C17 C 0.3921(2) 0.3138(2) 0.3789(4) 0.0601(12) Uani 1 1 d .
H17A H 0.4159 0.2736 0.4223 0.09 Uiso 1 1 calc R
H17B H 0.4268 0.3547 0.3988 0.09 Uiso 1 1 calc R
H17C H 0.3896 0.3043 0.2977 0.09 Uiso 1 1 calc R
C18 C 0.2230(3) 0.25784(19) 0.2407(3) 0.0533(10) Uani 1 1 d .
H18A H 0.2703 0.2655 0.1997 0.08 Uiso 1 1 calc R
H18B H 0.1716 0.2695 0.1913 0.08 Uiso 1 1 calc R
H18C H 0.2214 0.209 0.2635 0.08 Uiso 1 1 calc R
C19 C 0.0750(2) 0.3105(2) 0.3626(4) 0.0502(10) Uani 1 1 d .
H19A H 0.0429 0.3214 0.4241 0.075 Uiso 1 1 calc R
H19B H 0.0684 0.2611 0.3432 0.075 Uiso 1 1 calc R
H19C H 0.0548 0.3387 0.2961 0.075 Uiso 1 1 calc R
C20 C 0.1523(3) 0.3933(2) 0.5860(3) 0.0574(11) Uani 1 1 d .
H20A H 0.0949 0.4027 0.5532 0.086 Uiso 1 1 calc R
H20B H 0.1787 0.4365 0.6158 0.086 Uiso 1 1 calc R
H20C H 0.1529 0.3595 0.6477 0.086 Uiso 1 1 calc R
C21 C 0.4210(3) 0.4634(3) 0.0960(3) 0.0618(13) Uani 1 1 d .
C22 C 0.3552(3) 0.4422(2) 0.0170(4) 0.0631(13) Uani 1 1 d .
C23 C 0.3157(4) 0.5 -0.0287(5) 0.0624(18) Uani 1 2 d S
C26 C 0.4842(4) 0.4187(6) 0.1666(7) 0.187(6) Uani 1 1 d .
H26A H 0.4806 0.371 0.1373 0.28 Uiso 1 1 calc R
H26B H 0.4732 0.4188 0.2454 0.28 Uiso 1 1 calc R
H26C H 0.5398 0.4371 0.1631 0.28 Uiso 1 1 calc R
C27 C 0.3333(7) 0.3679(4) -0.0151(8) 0.186(5) Uani 1 1 d .
H27A H 0.2752 0.3592 -0.0065 0.278 Uiso 1 1 calc R
H27B H 0.369 0.3364 0.0344 0.278 Uiso 1 1 calc R
H27C H 0.3413 0.3599 -0.094 0.278 Uiso 1 1 calc R
C28 C 0.2408(6) 0.5 -0.1188(7) 0.185(9) Uani 1 2 d S
H28A H 0.2243 0.452 -0.1379 0.277 Uiso 0.5 1 calc PR
H28B H 0.2544 0.5237 -0.1866 0.277 Uiso 0.5 1 calc PR
H28C H 0.195 0.5243 -0.0904 0.277 Uiso 0.5 1 calc PR
C2 C 0.0251(5) 0.3104(5) -0.0136(9) 0.095(4) Uani 0.5 1 d PDU
F1 F 0.0303(3) 0.2742(2) 0.0836(4) 0.164(2) Uani 1 1 d DU
F2 F 0.0928(8) 0.3216(7) -0.0510(16) 0.208(7) Uani 0.5 1 d PDU
O1 O 0.0398(2) 0.42392(17) 0.0952(4) 0.0989(15) Uani 1 1 d D
O2 O 0.0973(6) 0.3628(6) -0.0652(11) 0.117(4) Uani 0.5 1 d PD
S1 S -0.02477(12) 0.39178(11) 0.0262(3) 0.0751(10) Uani 0.5 1 d PD
Li1 Li 0.1182(5) 0.5 0.1503(8) 0.0397(18) Uani 1 2 d S
N1 N 0.31085(19) 0.5 0.3316(3) 0.0238(7) Uani 1 2 d S
N11 N 0.1504(2) 0.5 0.3491(3) 0.0277(7) Uani 1 2 d S
N12 N 0.22781(16) 0.42253(13) 0.1734(2) 0.0275(5) Uani 1 1 d .
Ti1 Ti 0.23161(3) 0.42720(2) 0.33626(4) 0.02325(17) Uani 1 1 d .
Ti2 Ti 0.30166(4) 0.5 0.16737(6) 0.0239(2) Uani 1 2 d S
H12 H 0.216(2) 0.389(2) 0.131(3) 0.043(11) Uiso 1 1 d .

loop_
_atom_site_aniso_label
_atom_site_aniso_U_11
_atom_site_aniso_U_22
_atom_site_aniso_U_33
_atom_site_aniso_U_23
_atom_site_aniso_U_13
_atom_site_aniso_U_12
C1 0.037(3) 0.056(3) 0.080(5) 0 0.018(3) 0
C11 0.0408(17) 0.0310(16) 0.0397(19) 0.0132(14) -0.0017(14) -0.0029(14)
C12 0.0293(15) 0.0288(15) 0.051(2) 0.0154(14) 0.0050(14) 0.0055(12)
C13 0.0386(16) 0.0213(14) 0.0421(19) 0.0069(13) 0.0065(14) 0.0000(12)
C14 0.0302(15) 0.0281(14) 0.0415(19) 0.0116(13) 0.0056(13) -0.0032(12)
C15 0.0389(16) 0.0336(16) 0.0334(17) 0.0120(14) 0.0081(13) -0.0005(14)
C16 0.064(3) 0.052(2) 0.047(2) 0.0138(19) -0.0216(19) -0.015(2)
C17 0.0347(18) 0.056(2) 0.091(3) 0.026(2) 0.016(2) 0.0155(17)
C18 0.078(3) 0.0287(17) 0.054(2) -0.0010(16) 0.012(2) 0.0007(17)
C19 0.0342(18) 0.047(2) 0.069(3) 0.0127(19) 0.0053(17) -0.0121(16)
C20 0.078(3) 0.055(2) 0.044(2) 0.0108(19) 0.027(2) 0.007(2)
C21 0.049(2) 0.099(3) 0.044(2) 0.031(2) 0.0315(19) 0.039(2)
C22 0.084(3) 0.053(2) 0.064(3) -0.026(2) 0.053(3) -0.014(2)
C23 0.051(3) 0.111(6) 0.029(3) 0 0.019(2) 0
C26 0.118(5) 0.325(13) 0.140(6) 0.148(8) 0.098(5) 0.162(7)
C27 0.280(11) 0.093(5) 0.234(10) -0.112(6) 0.213(9) -0.089(6)
C28 0.078(6) 0.43(3) 0.044(5) 0 -0.001(4) 0
C2 0.074(7) 0.060(5) 0.126(9) -0.002(6) -0.070(7) 0.000(5)
F1 0.239(5) 0.066(2) 0.145(4) 0.016(2) -0.117(4) 0.001(3)
F2 0.145(10) 0.121(9) 0.370(17) -0.121(10) 0.084(11) -0.036(8)
O1 0.072(2) 0.0479(18) 0.158(4) -0.023(2) -0.052(2) 0.0027(16)
O2 0.055(5) 0.110(8) 0.183(11) -0.059(8) 0.008(5) -0.013(6)
S1 0.0404(12) 0.0462(10) 0.124(3) 0.0140(13) -0.0413(14) -0.0015(8)
Li1 0.030(4) 0.036(4) 0.048(5) 0 -0.008(3) 0
N1 0.0201(15) 0.0262(16) 0.0243(18) 0 0.0000(13) 0
N11 0.0223(16) 0.0272(17) 0.035(2) 0 0.0084(14) 0
N12 0.0291(13) 0.0237(12) 0.0290(14) -0.0035(11) 0.0015(10) -0.0013(10)
Ti1 0.0220(3) 0.0212(3) 0.0269(3) 0.00311(19) 0.0049(2) 0.00075(18)
Ti2 0.0256(4) 0.0243(4) 0.0227(4) 0 0.0065(3) 0

loop_
_atom_type_symbol
_atom_type_description
_atom_type_scat_dispersion_real
_atom_type_scat_dispersion_imag
_atom_type_scat_source
C C 0.0033 0.0016 'International Tables Vol C Tables 4.2.6.8 and 6.1.1.4'
H H 0 0 'International Tables Vol C Tables 4.2.6.8 and 6.1.1.4'
F F 0.0171 0.0103 'International Tables Vol C Tables 4.2.6.8 and 6.1.1.4'
Li Li -0.0003 0.0001 'International Tables Vol C Tables 4.2.6.8 and 6.1.1.4'
N N 0.0061 0.0033 'International Tables Vol C Tables 4.2.6.8 and 6.1.1.4'
O O 0.0106 0.006 'International Tables Vol C Tables 4.2.6.8 and 6.1.1.4'
S S 0.1246 0.1234 'International Tables Vol C Tables 4.2.6.8 and 6.1.1.4'
Ti Ti 0.2776 0.4457 'International Tables Vol C Tables 4.2.6.8 and 6.1.1.4'

loop_
_exptl_crystal_face_index_h
_exptl_crystal_face_index_k
_exptl_crystal_face_index_l
_exptl_crystal_face_perp_dist
-2 -1 0 0.15
-1 2 0 0.182
1 -5 0 0.294
4 1 0 0.106
3 4 0 0.087
-6 1 20 0.143
5 -1 -16 0.16

loop_
_geom_angle_atom_site_label_1
_geom_angle_atom_site_label_2
_geom_angle_atom_site_label_3
_geom_angle
_geom_angle_site_symmetry_1
_geom_angle_site_symmetry_3
C12 C11 C15 107.7(3) . .
C12 C11 C16 125.5(3) . .
C15 C11 C16 126.7(4) . .
C12 C11 Ti1 72.77(19) . .
C15 C11 Ti1 73.64(18) . .
C16 C11 Ti1 121.1(2) . .
C13 C12 C11 108.5(3) . .
C13 C12 C17 126.1(4) . .
C11 C12 C17 125.4(3) . .
C13 C12 Ti1 73.83(17) . .
C11 C12 Ti1 72.53(18) . .
C17 C12 Ti1 120.6(2) . .
C12 C13 C14 107.5(3) . .
C12 C13 C18 126.7(3) . .
C14 C13 C18 125.6(3) . .
C12 C13 Ti1 71.73(18) . .
C14 C13 Ti1 73.25(17) . .
C18 C13 Ti1 123.4(2) . .
C15 C14 C13 108.5(3) . .
C15 C14 C19 126.7(3) . .
C13 C14 C19 124.8(3) . .
C15 C14 Ti1 72.37(17) . .
C13 C14 Ti1 72.39(17) . .
C19 C14 Ti1 122.0(2) . .
C14 C15 C11 107.7(3) . .
C14 C15 C20 126.7(3) . .
C11 C15 C20 125.3(3) . .
C14 C15 Ti1 73.48(18) . .
C11 C15 Ti1 71.55(18) . .
C20 C15 Ti1 124.9(2) . .
C22 C21 C21 107.2(3) . 6_565
C22 C21 C26 127.9(7) . .
C21 C21 C26 124.9(5) 6_565 .
C22 C21 Ti2 74.4(2) . .
C21 C21 Ti2 72.48(13) 6_565 .
C26 C21 Ti2 120.4(3) . .
C23 C22 C21 108.0(4) . .
C23 C22 C27 126.2(7) . .
C21 C22 C27 125.8(7) . .
C23 C22 Ti2 73.5(3) . .
C21 C22 Ti2 71.4(2) . .
C27 C22 Ti2 122.4(3) . .
C22 C23 C22 109.7(6) 6_565 .
C22 C23 C28 125.2(3) 6_565 .
C22 C23 C28 125.2(3) . .
C22 C23 Ti2 73.2(3) 6_565 .
C22 C23 Ti2 73.2(3) . .
C28 C23 Ti2 121.4(5) . .
C2 C2 F2 170.2(7) 2 .
C2 C2 F1 70.4(8) 2 2
F2 C2 F1 114.5(11) . 2
C2 C2 F1 69.5(11) 2 .
F2 C2 F1 116.0(11) . .
F1 C2 F1 103.0(7) 2 .
C2 C2 S1 92.4(4) 2 2
F2 C2 S1 77.8(8) . 2
F1 C2 S1 117.8(6) 2 2
F1 C2 S1 126.6(8) . 2
C2 C2 O2 143.9(5) 2 .
F1 C2 O2 121.1(9) 2 .
F1 C2 O2 130.2(7) . .
S1 C2 O2 51.6(4) 2 .
C2 C2 S1 57.9(4) 2 .
F2 C2 S1 112.4(8) . .
F1 C2 S1 108.5(5) 2 .
F1 C2 S1 101.2(7) . .
O2 C2 S1 86.7(5) . .
O2 F2 C2 110.4(17) . .
O2 F2 S1 51.7(11) . 2
C2 F2 S1 58.8(7) . 2
S1 O1 Li1 157.1(4) . .
S1 O1 Li1 127.4(4) 2 .
F2 O2 S1 101.9(15) . 2
S1 O2 C2 58.7(5) 2 .
S1 S1 O1 77.2(3) 2 .
S1 S1 O2 153.3(6) 2 2
O1 S1 O2 124.7(6) . 2
S1 S1 O1 60.1(3) 2 2
O1 S1 O1 112.4(3) . 2
O2 S1 O1 115.0(5) 2 2
S1 S1 C2 86.5(4) 2 2
O1 S1 C2 119.5(3) . 2
O2 S1 C2 69.7(6) 2 2
O1 S1 C2 107.9(5) 2 2
S1 S1 F2 128.2(5) 2 2
O1 S1 F2 132.1(7) . 2
O1 S1 F2 115.4(6) 2 2
S1 S1 C2 57.8(3) 2 .
O1 S1 C2 101.8(3) . .
O2 S1 C2 99.4(6) 2 .
O1 S1 C2 96.6(4) 2 .
F2 S1 C2 73.1(6) 2 .
O1 Li1 O1 94.5(4) 6_565 .
O1 Li1 N12 90.85(14) 6_565 6_565
O1 Li1 N12 164.1(5) . 6_565
O1 Li1 N12 164.1(5) 6_565 .
O1 Li1 N12 90.85(14) . .
N12 Li1 N12 80.3(3) 6_565 .
O1 Li1 N11 112.0(3) 6_565 .
O1 Li1 N11 112.0(3) . .
N12 Li1 N11 79.6(2) 6_565 .
N12 Li1 N11 79.6(2) . .
O1 Li1 Ti2 128.0(3) 6_565 .
O1 Li1 Ti2 128.0(3) . .
N12 Li1 Ti2 40.39(14) 6_565 .
N12 Li1 Ti2 40.39(14) . .
N11 Li1 Ti2 81.3(2) . .
O1 Li1 Ti1 101.51(18) 6_565 6_565
O1 Li1 Ti1 151.6(4) . 6_565
N12 Li1 Ti1 39.79(13) 6_565 6_565
N12 Li1 Ti1 80.1(2) . 6_565
N11 Li1 Ti1 40.05(12) . 6_565
Ti2 Li1 Ti1 56.16(13) . 6_565
O1 Li1 Ti1 151.6(4) 6_565 .
O1 Li1 Ti1 101.51(18) . .
N12 Li1 Ti1 80.1(2) 6_565 .
N12 Li1 Ti1 39.79(13) . .
N11 Li1 Ti1 40.05(12) . .
Ti2 Li1 Ti1 56.16(13) . .
Ti1 Li1 Ti1 55.17(14) 6_565 .
Ti1 N1 Ti1 94.27(14) . 6_565
Ti1 N1 Ti2 94.11(12) . .
Ti1 N1 Ti2 94.11(12) 6_565 .
C1 N11 Ti1 133.87(7) . 6_565
C1 N11 Ti1 133.87(7) . .
Ti1 N11 Ti1 92.02(14) 6_565 .
C1 N11 Li1 95.5(4) . .
Ti1 N11 Li1 88.83(18) 6_565 .
Ti1 N11 Li1 88.83(18) . .
Ti2 N12 Ti1 93.93(12) . .
Ti2 N12 Li1 88.43(16) . .
Ti1 N12 Li1 90.4(2) . .
N1 Ti1 N12 86.12(13) . .
N1 Ti1 N11 86.79(10) . .
N12 Ti1 N11 100.65(13) . .
N1 Ti1 C11 102.55(12) . .
N12 Ti1 C11 139.76(12) . .
N11 Ti1 C11 118.84(14) . .
N1 Ti1 C12 107.09(11) . .
N12 Ti1 C12 105.08(12) . .
N11 Ti1 C12 151.37(13) . .
C11 Ti1 C12 34.71(12) . .
N1 Ti1 C15 128.56(13) . .
N12 Ti1 C15 143.15(12) . .
N11 Ti1 C15 94.16(12) . .
C11 Ti1 C15 34.81(11) . .
C12 Ti1 C15 57.50(11) . .
N1 Ti1 C13 137.58(11) . .
N12 Ti1 C13 89.57(11) . .
N11 Ti1 C13 135.33(11) . .
C11 Ti1 C13 57.53(12) . .
C12 Ti1 C13 34.44(11) . .
C15 Ti1 C13 57.27(11) . .
N1 Ti1 C14 159.83(12) . .
N12 Ti1 C14 109.17(11) . .
N11 Ti1 C14 102.60(11) . .
C11 Ti1 C14 57.27(11) . .
C12 Ti1 C14 57.09(11) . .
C15 Ti1 C14 34.16(12) . .
C13 Ti1 C14 34.36(11) . .
N1 Ti1 Ti1 42.86(7) . 6_565
N12 Ti1 Ti1 92.66(7) . 6_565
N11 Ti1 Ti1 43.99(7) . 6_565
C11 Ti1 Ti1 120.50(9) . 6_565
C12 Ti1 Ti1 144.59(8) . 6_565
C15 Ti1 Ti1 120.55(8) . 6_565
C13 Ti1 Ti1 177.76(8) . 6_565
C14 Ti1 Ti1 144.16(8) . 6_565
N1 Ti1 Ti2 43.38(10) . .
N12 Ti1 Ti2 42.86(8) . .
N11 Ti1 Ti2 92.61(9) . .
C11 Ti1 Ti2 134.42(9) . .
C12 Ti1 Ti2 114.81(8) . .
C15 Ti1 Ti2 169.11(8) . .
C13 Ti1 Ti2 121.79(8) . .
C14 Ti1 Ti2 150.92(9) . .
Ti1 Ti1 Ti2 60.226(13) 6_565 .
N1 Ti1 Li1 89.16(14) . .
N12 Ti1 Li1 49.86(17) . .
N11 Ti1 Li1 51.12(18) . .
C11 Ti1 Li1 164.62(18) . .
C12 Ti1 Li1 150.04(13) . .
C15 Ti1 Li1 129.83(18) . .
C13 Ti1 Li1 119.15(11) . .
C14 Ti1 Li1 110.68(13) . .
Ti1 Ti1 Li1 62.42(7) 6_565 .
Ti2 Ti1 Li1 60.88(16) . .
N12 Ti2 N12 101.62(15) 6_565 .
N12 Ti2 N1 85.60(10) 6_565 .
N12 Ti2 N1 85.60(10) . .
N12 Ti2 C21 109.69(16) 6_565 6_565
N12 Ti2 C21 143.47(14) . 6_565
N1 Ti2 C21 114.55(14) . 6_565
N12 Ti2 C21 143.47(14) 6_565 .
N12 Ti2 C21 109.69(16) . .
N1 Ti2 C21 114.55(14) . .
C21 Ti2 C21 35.0(3) 6_565 .
N12 Ti2 C22 87.84(13) 6_565 6_565
N12 Ti2 C22 133.50(16) . 6_565
N1 Ti2 C22 140.83(16) . 6_565
C21 Ti2 C22 34.22(17) 6_565 6_565
C21 Ti2 C22 56.98(14) . 6_565
N12 Ti2 C22 133.50(16) 6_565 .
N12 Ti2 C22 87.84(13) . .
N1 Ti2 C22 140.83(16) . .
C21 Ti2 C22 56.98(14) 6_565 .
C21 Ti2 C22 34.22(17) . .
C22 Ti2 C22 55.9(2) 6_565 .
N12 Ti2 C23 100.52(13) 6_565 .
N12 Ti2 C23 100.52(13) . .
N1 Ti2 C23 170.18(18) . .
C21 Ti2 C23 56.24(17) 6_565 .
C21 Ti2 C23 56.24(17) . .
C22 Ti2 C23 33.26(15) 6_565 .
C22 Ti2 C23 33.26(15) . .
N12 Ti2 Ti1 43.21(8) 6_565 6_565
N12 Ti2 Ti1 92.34(8) . 6_565
N1 Ti2 Ti1 42.51(6) . 6_565
C21 Ti2 Ti1 123.38(10) 6_565 6_565
C21 Ti2 Ti1 148.11(14) . 6_565
C22 Ti2 Ti1 122.22(11) 6_565 6_565
C22 Ti2 Ti1 176.64(15) . 6_565
C23 Ti2 Ti1 143.56(9) . 6_565
N12 Ti2 Ti1 92.34(8) 6_565 .
N12 Ti2 Ti1 43.21(8) . .
N1 Ti2 Ti1 42.51(6) . .
C21 Ti2 Ti1 148.11(14) 6_565 .
C21 Ti2 Ti1 123.38(10) . .
C22 Ti2 Ti1 176.64(15) 6_565 .
C22 Ti2 Ti1 122.22(11) . .
C23 Ti2 Ti1 143.56(9) . .
Ti1 Ti2 Ti1 59.55(3) 6_565 .
N12 Ti2 Li1 51.18(8) 6_565 .
N12 Ti2 Li1 51.18(8) . .
N1 Ti2 Li1 90.3(2) . .
C21 Ti2 Li1 148.9(2) 6_565 .
C21 Ti2 Li1 148.9(2) . .
C22 Ti2 Li1 114.8(2) 6_565 .
C22 Ti2 Li1 114.8(2) . .
C23 Ti2 Li1 99.5(2) . .
Ti1 Ti2 Li1 62.96(15) 6_565 .
Ti1 Ti2 Li1 62.96(15) . .

loop_
_geom_bond_atom_site_label_1
_geom_bond_atom_site_label_2
_geom_bond_distance
_geom_bond_site_symmetry_2
C1 N11 1.473(6) .
C11 C12 1.407(5) .
C11 C15 1.419(5) .
C11 C16 1.506(5) .
C11 Ti1 2.358(3) .
C12 C13 1.406(5) .
C12 C17 1.512(5) .
C12 Ti1 2.361(3) .
C13 C14 1.414(5) .
C13 C18 1.501(5) .
C13 Ti1 2.388(3) .
C14 C15 1.405(5) .
C14 C19 1.512(4) .
C14 Ti1 2.399(3) .
C15 C20 1.501(5) .
C15 Ti1 2.385(3) .
C21 C22 1.387(7) .
C21 C21 1.407(10) 6_565
C21 C26 1.507(7) .
C21 Ti2 2.338(3) .
C22 C23 1.361(6) .
C22 C27 1.510(7) .
C22 Ti2 2.376(4) .
C23 C22 1.361(6) 6_565
C23 C28 1.510(11) .
C23 Ti2 2.380(5) .
C2 C2 0.92(2) 2
C2 F2 1.265(12) .
C2 F1 1.337(9) 2
C2 F1 1.345(11) .
C2 S1 1.573(10) 2
C2 O2 1.727(16) .
C2 S1 1.856(10) .
F1 C2 1.337(9) 2
F2 O2 0.816(16) .
F2 S1 1.797(13) 2
O1 S1 1.388(4) .
O1 S1 1.562(5) 2
O1 Li1 1.994(6) .
O2 S1 1.442(10) 2
S1 S1 1.087(6) 2
S1 O2 1.442(10) 2
S1 O1 1.562(5) 2
S1 C2 1.573(10) 2
S1 F2 1.797(13) 2
Li1 O1 1.994(6) 6_565
Li1 N12 2.313(6) 6_565
Li1 N12 2.313(6) .
Li1 N11 2.356(10) .
Li1 Ti2 2.968(8) .
Li1 Ti1 3.026(7) 6_565
Li1 Ti1 3.026(7) .
N1 Ti1 1.911(2) .
N1 Ti1 1.911(2) 6_565
N1 Ti2 1.943(3) .
N11 Ti1 1.947(2) 6_565
N11 Ti1 1.947(2) .
N12 Ti2 1.924(3) .
N12 Ti1 1.936(3) .
Ti1 Ti1 2.8022(11) 6_565
Ti1 Ti2 2.8215(8) .
Ti2 N12 1.924(3) 6_565
Ti2 C21 2.338(3) 6_565
Ti2 C22 2.376(4) 6_565
Ti2 Ti1 2.8215(8) 6_565
